data_7003307
loop_
_publ_author_name
'Pilz, Maurice Frederic'
'Limberg, Christian'
'Demeshko, Serhiy'
'Meyer, Franc'
'Ziemer, Burkhard'

_publ_section_title
;
 Dinuclear iron complexes based on parallel \b-diiminato binding sites:
 syntheses, structures and reaction with O2
;
_journal_issue 14
_journal_name_full 'Dalton Transactions'
_journal_page_first 1917
_journal_page_last 1923
_journal_paper_doi 10.1039/b715376g
_journal_year 2008
_chemical_formula_moiety 'C73 H92 Cl3 Fe2 Li N4 O4'
_chemical_formula_sum 'C73 H92 Cl3 Fe2 Li N4 O4'
_chemical_formula_weight 1314.50
_chemical_name_common ((C6H3Me2)Xanthdim)Fe2Cl3(Li(thf)3)
_chemical_name_systematic
;
[(C6H3Me2)Xanthdim]Fe2Cl3(Li(thf)3)
;
_space_group_IT_number 2
_symmetry_cell_setting triclinic
_symmetry_space_group_name_Hall '-P 1'
_symmetry_space_group_name_H-M 'P -1'
_atom_sites_solution_hydrogens geom
_atom_sites_solution_primary direct
_atom_sites_solution_secondary difmap
_audit_creation_method SHELXL-97
_cell_angle_alpha 90.309(18)
_cell_angle_beta 94.277(19)
_cell_angle_gamma 112.626(18)
_cell_formula_units_Z 2
_cell_length_a 11.644(3)
_cell_length_b 13.398(3)
_cell_length_c 24.910(5)
_cell_measurement_reflns_used 5000
_cell_measurement_temperature 100(2)
_cell_measurement_theta_max 22
_cell_measurement_theta_min 5
_cell_volume 3574.6(15)
_computing_cell_refinement 'X-AREA (Stoe & Cie, 2002)'
_computing_data_collection 'X-AREA (Stoe & Cie, 2002)'
_computing_data_reduction 'X-RED (Stoe & Cie, 2002)'
_computing_molecular_graphics 'DIAMOND (Brandenburg & Berndt, 1999)'
_computing_publication_material 'SHELXL97 (Sheldrick, 1997)'
_computing_structure_refinement 'SHELXL97 (Sheldrick, 1997)'
_computing_structure_solution 'SIR2004 (Burla et al., 2005)'
_diffrn_ambient_temperature 100(2)
_diffrn_detector_area_resol_mean 6.67
_diffrn_measured_fraction_theta_full 0.995
_diffrn_measured_fraction_theta_max 0.995
_diffrn_measurement_device 'Stoe IPDS-2t diffractometer'
_diffrn_measurement_method '\w-rotation,\w-incr.=1\%,240 exposures'
_diffrn_radiation_collimation '0.5 mm diameter monocapillary'
_diffrn_radiation_monochromator 'planar graphite'
_diffrn_radiation_source 'long fine focus sealed X-ray tube'
_diffrn_radiation_type MoK\a
_diffrn_radiation_wavelength 0.71073
_diffrn_reflns_av_R_equivalents 0.3793
_diffrn_reflns_av_sigmaI/netI 0.3346
_diffrn_reflns_limit_h_max 12
_diffrn_reflns_limit_h_min -12
_diffrn_reflns_limit_k_max 14
_diffrn_reflns_limit_k_min -14
_diffrn_reflns_limit_l_max 26
_diffrn_reflns_limit_l_min 0
_diffrn_reflns_number 45190
_diffrn_reflns_theta_full 22.50
_diffrn_reflns_theta_max 22.50
_diffrn_reflns_theta_min 3.49
_diffrn_standards_decay_% 0
_diffrn_standards_interval_count 0
_diffrn_standards_interval_time 0
_diffrn_standards_number 0
_exptl_absorpt_coefficient_mu 0.566
_exptl_absorpt_correction_T_max 0.9561
_exptl_absorpt_correction_T_min 0.8761
_exptl_absorpt_correction_type numerical
_exptl_absorpt_process_details
;
The crystal faces were indexed by microscope on the diffractometer. After
that a numerical absorption correction basing on a Gaussian algorithsm
was applied, which is implemented in the X-RED program (Stoe, 2002).
;
_exptl_crystal_colour red
_exptl_crystal_density_diffrn 1.221
_exptl_crystal_density_method none
_exptl_crystal_description lath
_exptl_crystal_F_000 1392
_exptl_crystal_size_max 0.24
_exptl_crystal_size_mid 0.12
_exptl_crystal_size_min 0.08
_refine_diff_density_max 1.085
_refine_diff_density_min -0.519
_refine_diff_density_rms 0.094
_refine_ls_extinction_method none
_refine_ls_goodness_of_fit_ref 1.030
_refine_ls_hydrogen_treatment constr
_refine_ls_matrix_type full
_refine_ls_number_parameters 785
_refine_ls_number_reflns 9315
_refine_ls_number_restraints 121
_refine_ls_restrained_S_all 1.030
_refine_ls_R_factor_all 0.2905
_refine_ls_R_factor_gt 0.1411
_refine_ls_shift/su_max 0.052
_refine_ls_shift/su_mean 0.002
_refine_ls_structure_factor_coef Fsqd
_refine_ls_weighting_details 'calc w=1/[\s^2^(Fo^2^)+(0.0916P)^2^] where P=(Fo^2^+2Fc^2^)/3'
_refine_ls_weighting_scheme calc
_refine_ls_wR_factor_gt 0.2500
_refine_ls_wR_factor_ref 0.3207
_reflns_number_gt 3355
_reflns_number_total 9315
_reflns_threshold_expression I>2sigma(I)
_cod_data_source_file b715376g.txt
_cod_data_source_block 1
_cod_original_cell_volume 3574.4(15)
_cod_database_code 7003307

loop_
_symmetry_equiv_pos_as_xyz
'x, y, z'
'-x, -y, -z'

loop_
_atom_site_label
_atom_site_type_symbol
_atom_site_fract_x
_atom_site_fract_y
_atom_site_fract_z
_atom_site_U_iso_or_equiv
_atom_site_adp_type
_atom_site_occupancy
_atom_site_symmetry_multiplicity
_atom_site_calc_flag
_atom_site_refinement_flags
_atom_site_disorder_assembly
_atom_site_disorder_group
C1 C 0.1812(8) 0.4853(6) 0.0875(3) 0.033(3) Uani 1 1 d . . .
C2 C 0.1284(9) 0.3791(8) 0.0999(4) 0.049(3) Uani 1 1 d . . .
C3 C 0.1068(8) 0.2990(6) 0.0582(3) 0.034(3) Uani 1 1 d . . .
H3A H 0.0723 0.2248 0.0667 0.040 Uiso 1 1 calc R . .
C4 C 0.1342(7) 0.3256(7) 0.0060(3) 0.030(3) Uani 1 1 d . . .
C5 C 0.1892(8) 0.4350(7) -0.0043(3) 0.039(3) Uani 1 1 d . . .
H5A H 0.2131 0.4553 -0.0395 0.047 Uiso 1 1 calc R . .
C6 C 0.2110(8) 0.5166(6) 0.0352(4) 0.036(3) Uani 1 1 d . . .
C7 C 0.2746(8) 0.6361(6) 0.0195(3) 0.032(3) Uani 1 1 d . . .
C8 C 0.2838(7) 0.7103(6) 0.0674(3) 0.033(3) Uani 1 1 d . . .
C9 C 0.3351(8) 0.8241(7) 0.0635(3) 0.041(3) Uani 1 1 d . . .
H9A H 0.3680 0.8552 0.0310 0.050 Uiso 1 1 calc R . .
C10 C 0.3378(11) 0.8902(8) 0.1066(4) 0.058(4) Uani 1 1 d . . .
C11 C 0.2909(9) 0.8468(7) 0.1536(3) 0.040(3) Uani 1 1 d . . .
H11A H 0.2940 0.8945 0.1826 0.049 Uiso 1 1 calc R . .
C12 C 0.2385(8) 0.7356(6) 0.1610(3) 0.033(2) Uiso 1 1 d . . .
C13 C 0.2410(8) 0.6706(6) 0.1171(4) 0.037(3) Uani 1 1 d . . .
C14 C 0.1148(7) 0.2376(6) -0.0391(3) 0.026(2) Uani 1 1 d . . .
C15 C 0.0471(11) 0.1257(7) -0.0203(4) 0.065(4) Uani 1 1 d . . .
H15A H -0.0394 0.1151 -0.0152 0.078 Uiso 1 1 calc R . .
H15B H 0.0885 0.1162 0.0138 0.078 Uiso 1 1 calc R . .
H15C H 0.0478 0.0727 -0.0474 0.078 Uiso 1 1 calc R . .
C16 C 0.0367(10) 0.2565(9) -0.0864(4) 0.063(4) Uani 1 1 d . . .
H16A H 0.0814 0.3281 -0.1004 0.075 Uiso 1 1 calc R . .
H16B H -0.0431 0.2528 -0.0744 0.075 Uiso 1 1 calc R . .
H16C H 0.0213 0.2009 -0.1147 0.075 Uiso 1 1 calc R . .
C17 C 0.2413(9) 0.2481(8) -0.0535(4) 0.064(4) Uani 1 1 d . . .
H17A H 0.2875 0.2343 -0.0219 0.077 Uiso 1 1 calc R . .
H17B H 0.2868 0.3215 -0.0654 0.077 Uiso 1 1 calc R . .
H17C H 0.2324 0.1956 -0.0826 0.077 Uiso 1 1 calc R . .
C18 C 0.1882(8) 0.6564(6) -0.0269(3) 0.039(3) Uani 1 1 d . . .
H18A H 0.1031 0.6338 -0.0157 0.047 Uiso 1 1 calc R . .
H18B H 0.1873 0.6144 -0.0594 0.047 Uiso 1 1 calc R . .
H18C H 0.2201 0.7335 -0.0345 0.047 Uiso 1 1 calc R . .
C19 C 0.4033(8) 0.6576(7) 0.0030(4) 0.045(3) Uani 1 1 d . . .
H19A H 0.4480 0.7355 -0.0010 0.054 Uiso 1 1 calc R . .
H19B H 0.3969 0.6192 -0.0314 0.054 Uiso 1 1 calc R . .
H19C H 0.4490 0.6321 0.0306 0.054 Uiso 1 1 calc R . .
C20 C 0.3948(8) 1.0170(7) 0.0989(3) 0.040(3) Uani 1 1 d . . .
C21 C 0.3201(9) 1.0458(7) 0.0500(4) 0.055(3) Uani 1 1 d . . .
H21A H 0.2313 1.0189 0.0562 0.066 Uiso 1 1 calc R . .
H21B H 0.3304 1.0119 0.0167 0.066 Uiso 1 1 calc R . .
H21C H 0.3521 1.1245 0.0466 0.066 Uiso 1 1 calc R . .
C22 C 0.5274(9) 1.0535(7) 0.0870(4) 0.053(3) Uani 1 1 d . . .
H22A H 0.5344 1.0092 0.0569 0.063 Uiso 1 1 calc R . .
H22B H 0.5774 1.0457 0.1189 0.063 Uiso 1 1 calc R . .
H22C H 0.5580 1.1295 0.0773 0.063 Uiso 1 1 calc R . .
C23 C 0.3854(11) 1.0789(8) 0.1472(4) 0.065(4) Uani 1 1 d . . .
H23A H 0.4318 1.0639 0.1785 0.079 Uiso 1 1 calc R . .
H23B H 0.2975 1.0569 0.1543 0.079 Uiso 1 1 calc R . .
H23C H 0.4208 1.1566 0.1407 0.079 Uiso 1 1 calc R . .
C24 C 0.1787(7) 0.6914(6) 0.2099(3) 0.023(2) Uani 1 1 d . . .
C25 C 0.2396(8) 0.7342(7) 0.2595(3) 0.037(3) Uani 1 1 d . . .
H25A H 0.3216 0.7885 0.2603 0.044 Uiso 1 1 calc R . .
C26 C 0.2715(9) 0.7699(7) 0.3522(3) 0.043(3) Uani 1 1 d . . .
C27 C 0.3047(9) 0.8807(7) 0.3572(3) 0.044(3) Uani 1 1 d . . .
C28 C 0.3862(9) 0.9429(8) 0.3984(4) 0.049(3) Uani 1 1 d . . .
C29 C 0.4373(9) 0.8878(9) 0.4363(4) 0.063(4) Uani 1 1 d . . .
H29A H 0.4977 0.9287 0.4641 0.075 Uiso 1 1 calc R . .
C30 C 0.4023(11) 0.7805(9) 0.4334(4) 0.068(4) Uani 1 1 d . . .
H30A H 0.4332 0.7456 0.4606 0.081 Uiso 1 1 calc R . .
C31 C 0.3198(9) 0.7188(8) 0.3904(3) 0.053(3) Uani 1 1 d . . .
H31A H 0.2974 0.6427 0.3876 0.064 Uiso 1 1 calc R . .
C32 C 0.2497(10) 0.9390(8) 0.3147(4) 0.064(4) Uani 1 1 d . . .
H32A H 0.1799 0.8851 0.2927 0.077 Uiso 1 1 calc R . .
H32B H 0.3146 0.9805 0.2915 0.077 Uiso 1 1 calc R . .
H32C H 0.2200 0.9881 0.3332 0.077 Uiso 1 1 calc R . .
C33 C 0.4240(13) 1.0625(9) 0.4054(4) 0.091(5) Uani 1 1 d . . .
H33C H 0.4860 1.0897 0.4364 0.110 Uiso 1 1 calc R . .
H33B H 0.3505 1.0784 0.4116 0.110 Uiso 1 1 calc R . .
H33A H 0.4602 1.0978 0.3729 0.110 Uiso 1 1 calc R . .
C34 C 0.0521(7) 0.6177(7) 0.2033(3) 0.033(3) Uani 1 1 d . . .
H34A H 0.0203 0.5977 0.1669 0.039 Uiso 1 1 calc R . .
C35 C -0.1546(7) 0.5183(6) 0.2158(3) 0.025(2) Uiso 1 1 d . . .
C36 C -0.2394(7) 0.5636(6) 0.2070(3) 0.025(2) Uiso 1 1 d . . .
C37 C -0.3550(8) 0.5082(7) 0.1807(3) 0.038(3) Uani 1 1 d . . .
C38 C -0.3889(8) 0.4006(7) 0.1641(4) 0.050(3) Uani 1 1 d . . .
H38A H -0.4691 0.3624 0.1461 0.060 Uiso 1 1 calc R . .
C39 C -0.3100(9) 0.3494(8) 0.1732(4) 0.060(4) Uani 1 1 d . . .
H39A H -0.3336 0.2761 0.1614 0.072 Uiso 1 1 calc R . .
C40 C -0.1927(10) 0.4062(8) 0.2004(4) 0.056(4) Uani 1 1 d . . .
H40A H -0.1379 0.3701 0.2087 0.067 Uiso 1 1 calc R . .
C41 C -0.1958(10) 0.6842(7) 0.2245(4) 0.061(4) Uani 1 1 d . . .
H41A H -0.1784 0.7286 0.1927 0.073 Uiso 1 1 calc R . .
H41B H -0.1198 0.7051 0.2490 0.073 Uiso 1 1 calc R . .
H41C H -0.2615 0.6954 0.2430 0.073 Uiso 1 1 calc R . .
C42 C -0.4445(8) 0.5652(8) 0.1664(4) 0.057(3) Uani 1 1 d . . .
H42A H -0.3968 0.6392 0.1560 0.068 Uiso 1 1 calc R . .
H42B H -0.4899 0.5672 0.1977 0.068 Uiso 1 1 calc R . .
H42C H -0.5042 0.5254 0.1363 0.068 Uiso 1 1 calc R . .
C43 C 0.1096(8) 0.3451(6) 0.1575(3) 0.033(3) Uani 1 1 d . . .
C44 C 0.2113(9) 0.3955(7) 0.1953(3) 0.039(3) Uani 1 1 d . . .
H44A H 0.2823 0.4504 0.1824 0.047 Uiso 1 1 calc R . .
C45 C 0.3383(8) 0.4280(6) 0.2753(3) 0.039(3) Uani 1 1 d . . .
C46 C 0.4201(9) 0.3758(7) 0.2866(3) 0.039(3) Uani 1 1 d . . .
C47 C 0.5359(8) 0.4280(7) 0.3144(3) 0.038(3) Uani 1 1 d . . .
C48 C 0.5740(10) 0.5364(8) 0.3320(4) 0.060(4) Uani 1 1 d . . .
H48A H 0.6530 0.5728 0.3514 0.072 Uiso 1 1 calc R . .
C49 C 0.4942(9) 0.5892(9) 0.3206(4) 0.055(4) Uani 1 1 d . . .
H49A H 0.5186 0.6629 0.3317 0.066 Uiso 1 1 calc R . .
C50 C 0.3803(9) 0.5353(8) 0.2933(4) 0.046(3) Uani 1 1 d . . .
H50A H 0.3269 0.5732 0.2864 0.056 Uiso 1 1 calc R . .
C51 C 0.3837(9) 0.2580(7) 0.2663(4) 0.052(3) Uani 1 1 d . . .
H51A H 0.3245 0.2430 0.2343 0.063 Uiso 1 1 calc R . .
H51B H 0.3448 0.2088 0.2946 0.063 Uiso 1 1 calc R . .
H51C H 0.4585 0.2473 0.2571 0.063 Uiso 1 1 calc R . .
C52 C 0.6245(10) 0.3720(8) 0.3275(4) 0.063(4) Uani 1 1 d . . .
H52C H 0.7039 0.4246 0.3441 0.075 Uiso 1 1 calc R . .
H52B H 0.6392 0.3408 0.2944 0.075 Uiso 1 1 calc R . .
H52A H 0.5879 0.3144 0.3526 0.075 Uiso 1 1 calc R . .
C53 C -0.0029(8) 0.2681(7) 0.1705(3) 0.037(3) Uani 1 1 d . . .
H53A H -0.0644 0.2374 0.1413 0.044 Uiso 1 1 calc R . .
C54 C -0.1537(8) 0.1486(7) 0.2271(3) 0.041(3) Uani 1 1 d . . .
C55 C -0.1968(9) 0.0528(8) 0.1984(4) 0.053(3) Uani 1 1 d . . .
C56 C -0.3168(9) -0.0261(8) 0.2081(4) 0.047(3) Uani 1 1 d . . .
C57 C -0.3850(10) -0.0011(8) 0.2444(5) 0.068(4) Uani 1 1 d . . .
H57A H -0.4653 -0.0536 0.2500 0.081 Uiso 1 1 calc R . .
C58 C -0.3431(10) 0.0971(9) 0.2738(4) 0.066(4) Uani 1 1 d . . .
H58A H -0.3936 0.1132 0.2980 0.080 Uiso 1 1 calc R . .
C59 C -0.2225(9) 0.1706(8) 0.2657(4) 0.050(3) Uani 1 1 d . . .
H59A H -0.1872 0.2363 0.2867 0.060 Uiso 1 1 calc R . .
C60 C -0.1208(8) 0.0244(7) 0.1623(4) 0.050(3) Uani 1 1 d . . .
H60A H -0.0323 0.0649 0.1735 0.059 Uiso 1 1 calc R . .
H60B H -0.1393 0.0424 0.1254 0.059 Uiso 1 1 calc R . .
H60C H -0.1396 -0.0534 0.1636 0.059 Uiso 1 1 calc R . .
C61 C -0.3730(10) -0.1320(7) 0.1789(5) 0.071(4) Uani 1 1 d . . .
H61C H -0.4486 -0.1777 0.1954 0.085 Uiso 1 1 calc R . .
H61B H -0.3131 -0.1672 0.1806 0.085 Uiso 1 1 calc R . .
H61A H -0.3948 -0.1216 0.1412 0.085 Uiso 1 1 calc R . .
C62 C -0.2809(10) 0.5533(7) 0.5127(4) 0.164(7) Uani 1 1 d DU . .
H62A H -0.1986 0.5483 0.5202 0.196 Uiso 1 1 calc R . .
H62B H -0.3359 0.4895 0.4900 0.196 Uiso 1 1 calc R . .
C63 C -0.3385(10) 0.5582(6) 0.5649(3) 0.130(6) Uani 1 1 d DU . .
H63A H -0.2763 0.5698 0.5961 0.156 Uiso 1 1 calc R . .
H63B H -0.4105 0.4897 0.5693 0.156 Uiso 1 1 calc R . .
C64 C -0.3817(8) 0.6543(7) 0.5613(3) 0.110(5) Uani 1 1 d DU . .
H64A H -0.4739 0.6276 0.5563 0.131 Uiso 1 1 calc R . .
H64B H -0.3525 0.7011 0.5945 0.131 Uiso 1 1 calc R . .
C65 C -0.3235(10) 0.7161(7) 0.5128(3) 0.114(5) Uani 1 1 d DU . .
H65A H -0.3881 0.7269 0.4881 0.137 Uiso 1 1 calc R . .
H65B H -0.2593 0.7879 0.5245 0.137 Uiso 1 1 calc R . .
C66 C 0.1132(9) 0.8401(7) 0.5394(4) 0.158(7) Uani 1 1 d DU . .
H66A H 0.0459 0.8495 0.5582 0.189 Uiso 1 1 calc R . .
H66B H 0.1597 0.9083 0.5218 0.189 Uiso 1 1 calc R . .
C67 C 0.2010(10) 0.8112(7) 0.5794(4) 0.182(8) Uani 1 1 d DU . .
H67A H 0.1695 0.8018 0.6156 0.219 Uiso 1 1 calc R . .
H67B H 0.2856 0.8692 0.5819 0.219 Uiso 1 1 calc R . .
C68 C 0.2045(8) 0.7046(7) 0.5577(5) 0.166(8) Uani 1 1 d DU . .
H68A H 0.2852 0.7180 0.5426 0.199 Uiso 1 1 calc R . .
H68B H 0.1934 0.6525 0.5868 0.199 Uiso 1 1 calc R . .
C69 C 0.0966(10) 0.6602(7) 0.5135(5) 0.147(7) Uani 1 1 d DU . .
H69A H 0.1237 0.6341 0.4814 0.177 Uiso 1 1 calc R . .
H69B H 0.0252 0.5998 0.5267 0.177 Uiso 1 1 calc R . .
C70 C -0.2034(10) 0.9124(12) 0.4012(4) 0.253(9) Uani 1 1 d DU . .
H70A H -0.1737 0.9912 0.4092 0.303 Uiso 1 1 calc R . .
H70B H -0.2858 0.8759 0.4156 0.303 Uiso 1 1 calc R . .
C71 C -0.2113(7) 0.8881(13) 0.3396(3) 0.199(7) Uani 1 1 d DU . .
H71A H -0.2265 0.9450 0.3186 0.239 Uiso 1 1 calc R . .
H71B H -0.2783 0.8170 0.3290 0.239 Uiso 1 1 calc R . .
C72 C -0.0787(9) 0.8878(14) 0.3313(3) 0.199(8) Uani 1 1 d DU . .
H72A H -0.0855 0.8169 0.3164 0.239 Uiso 1 1 calc R . .
H72B H -0.0332 0.9452 0.3069 0.239 Uiso 1 1 calc R . .
C73 C -0.0132(9) 0.9104(17) 0.3895(4) 0.194(8) Uani 1 1 d DU . .
H73A H 0.0450 0.8728 0.3948 0.233 Uiso 1 1 calc R . .
H73B H 0.0341 0.9890 0.3967 0.233 Uiso 1 1 calc R . .
Cl1 Cl -0.0839(3) 0.6160(2) 0.38121(11) 0.0649(9) Uani 1 1 d D . .
Cl2 Cl 0.0345(3) 0.4180(2) 0.34254(10) 0.0628(9) Uani 1 1 d . . .
Cl3 Cl 0.0991(3) 0.1739(2) 0.34864(10) 0.0684(10) Uani 1 1 d . . .
Fe1 Fe 0.02778(14) 0.58471(11) 0.31719(5) 0.0428(5) Uani 1 1 d . . .
Fe2 Fe 0.07620(14) 0.29185(11) 0.28806(5) 0.0467(5) Uani 1 1 d . . .
Li1 Li -0.0992(6) 0.7252(7) 0.4500(4) 0.20(2) Uani 1 1 d D . .
N1 N 0.1899(7) 0.7038(5) 0.3066(3) 0.038(2) Uani 1 1 d . . .
N2 N -0.0275(7) 0.5730(5) 0.2383(3) 0.037(2) Uani 1 1 d . . .
N3 N 0.2196(7) 0.3749(6) 0.2481(3) 0.040(2) Uani 1 1 d . . .
N4 N -0.0358(7) 0.2315(5) 0.2193(3) 0.039(2) Uani 1 1 d . . .
O1 O 0.1949(5) 0.5612(4) 0.1278(2) 0.0353(19) Uani 1 1 d . . .
O2 O -0.2672(7) 0.6522(6) 0.4858(3) 0.152(4) Uani 1 1 d DU . .
O3 O 0.0621(7) 0.7531(7) 0.5005(3) 0.166(5) Uani 1 1 d DU . .
O4 O -0.1131(9) 0.8690(8) 0.4242(3) 0.242(7) Uani 1 1 d DU . .

loop_
_atom_site_aniso_label
_atom_site_aniso_U_11
_atom_site_aniso_U_22
_atom_site_aniso_U_33
_atom_site_aniso_U_23
_atom_site_aniso_U_13
_atom_site_aniso_U_12
C1 0.043(5) 0.037(5) 0.007(4) 0.007(3) 0.003(4) 0.004(4)
C2 0.034(6) 0.049(6) 0.038(5) -0.004(5) 0.005(5) -0.014(5)
C3 0.034(5) 0.017(4) 0.032(5) 0.000(4) -0.004(4) -0.009(4)
C4 0.021(4) 0.052(5) 0.018(4) 0.005(4) 0.004(4) 0.015(4)
C5 0.041(5) 0.039(5) 0.027(4) 0.021(4) 0.007(4) 0.004(4)
C6 0.032(5) 0.032(4) 0.046(5) -0.023(4) -0.020(4) 0.018(4)
C7 0.039(5) 0.032(4) 0.025(4) 0.004(4) 0.004(4) 0.016(4)
C8 0.022(4) 0.031(4) 0.040(5) 0.013(4) 0.011(4) 0.003(4)
C9 0.042(6) 0.037(5) 0.025(5) 0.005(4) -0.001(4) -0.005(4)
C10 0.083(8) 0.053(6) 0.019(5) 0.004(5) -0.010(5) 0.007(6)
C11 0.050(6) 0.031(5) 0.026(5) -0.009(4) -0.004(4) 0.001(4)
C13 0.028(5) 0.027(4) 0.044(5) 0.016(4) -0.006(4) 0.000(4)
C14 0.028(4) 0.013(4) 0.036(5) 0.000(3) 0.000(4) 0.005(3)
C15 0.101(8) 0.054(6) 0.033(5) -0.015(5) -0.035(6) 0.030(5)
C16 0.076(7) 0.087(7) 0.030(5) -0.008(5) -0.012(5) 0.040(6)
C17 0.064(7) 0.067(6) 0.056(6) -0.025(5) 0.011(6) 0.018(5)
C18 0.060(6) 0.025(4) 0.034(5) 0.014(4) 0.007(4) 0.017(4)
C19 0.057(6) 0.038(5) 0.045(5) -0.002(4) 0.012(5) 0.020(4)
C20 0.049(5) 0.048(5) 0.025(4) -0.002(4) 0.007(4) 0.018(4)
C21 0.056(6) 0.022(4) 0.077(7) 0.003(5) -0.032(6) 0.010(4)
C22 0.081(7) 0.022(4) 0.048(6) 0.012(4) 0.006(5) 0.013(5)
C23 0.106(9) 0.047(6) 0.028(5) 0.003(5) 0.012(6) 0.011(6)
C24 0.023(4) 0.025(4) 0.022(4) -0.005(3) 0.010(3) 0.010(3)
C25 0.031(5) 0.041(5) 0.032(5) 0.007(4) 0.005(4) 0.005(4)
C26 0.059(6) 0.049(5) 0.028(5) 0.020(4) 0.008(4) 0.028(4)
C27 0.054(6) 0.030(5) 0.033(5) 0.004(4) 0.006(5) -0.002(5)
C28 0.048(6) 0.049(6) 0.030(5) -0.023(5) -0.014(5) 0.001(5)
C29 0.053(7) 0.095(8) 0.029(5) -0.016(5) -0.013(5) 0.020(6)
C30 0.104(8) 0.077(6) 0.029(5) -0.027(5) -0.031(6) 0.048(6)
C31 0.070(6) 0.087(6) 0.024(5) -0.002(5) -0.015(5) 0.056(5)
C32 0.095(8) 0.038(5) 0.052(6) -0.012(5) 0.007(6) 0.016(5)
C33 0.138(11) 0.077(8) 0.027(5) -0.031(6) 0.002(7) 0.008(8)
C34 0.029(5) 0.044(5) 0.020(4) -0.015(4) -0.004(4) 0.010(4)
C37 0.026(5) 0.036(5) 0.041(5) 0.011(4) 0.017(4) -0.001(4)
C38 0.031(5) 0.054(6) 0.060(6) 0.003(5) 0.015(5) 0.009(5)
C39 0.043(6) 0.046(6) 0.084(8) 0.000(6) 0.017(6) 0.006(5)
C40 0.049(6) 0.061(6) 0.045(6) -0.006(5) -0.004(5) 0.009(5)
C41 0.079(7) 0.046(5) 0.066(7) 0.006(5) 0.022(6) 0.031(5)
C42 0.028(5) 0.081(7) 0.057(6) 0.030(5) 0.011(5) 0.016(5)
C43 0.059(6) 0.022(4) 0.013(4) -0.006(3) 0.007(4) 0.011(4)
C44 0.063(6) 0.037(5) 0.017(4) 0.008(4) 0.000(4) 0.018(4)
C45 0.049(6) 0.026(4) 0.035(5) 0.015(4) 0.021(4) 0.001(4)
C46 0.061(6) 0.038(5) 0.016(4) -0.006(4) 0.020(4) 0.015(4)
C47 0.049(5) 0.061(5) 0.014(4) -0.006(4) 0.005(4) 0.032(4)
C48 0.085(7) 0.071(6) 0.027(5) 0.005(5) 0.009(5) 0.034(5)
C49 0.053(7) 0.066(6) 0.030(5) 0.001(5) 0.002(5) 0.006(6)
C50 0.040(5) 0.060(5) 0.044(6) -0.005(5) -0.003(5) 0.026(4)
C51 0.068(6) 0.061(5) 0.046(6) 0.009(5) 0.018(5) 0.043(4)
C52 0.071(7) 0.061(6) 0.063(7) -0.006(5) -0.001(6) 0.034(5)
C53 0.042(5) 0.060(5) 0.021(4) 0.013(4) -0.001(4) 0.034(4)
C54 0.038(5) 0.059(6) 0.016(4) 0.008(4) 0.002(4) 0.009(5)
C55 0.051(5) 0.062(5) 0.060(6) 0.029(5) 0.018(5) 0.035(4)
C56 0.053(5) 0.069(6) 0.032(5) -0.005(5) -0.018(5) 0.041(4)
C57 0.051(7) 0.048(6) 0.089(8) 0.021(6) 0.002(7) 0.005(5)
C58 0.040(6) 0.088(8) 0.056(6) 0.020(6) 0.016(5) 0.006(6)
C59 0.045(6) 0.077(6) 0.030(5) 0.010(5) 0.003(5) 0.025(5)
C60 0.045(5) 0.034(4) 0.075(7) 0.013(5) -0.009(5) 0.023(4)
C61 0.090(7) 0.039(5) 0.105(9) -0.011(5) 0.026(7) 0.046(4)
C62 0.226(12) 0.131(10) 0.148(11) 0.028(10) 0.040(11) 0.080(10)
C63 0.198(12) 0.126(9) 0.067(8) 0.023(8) 0.029(9) 0.060(9)
C64 0.178(10) 0.118(9) 0.037(6) 0.004(6) 0.003(7) 0.063(8)
C65 0.208(9) 0.125(7) 0.064(7) 0.026(6) 0.063(7) 0.115(7)
C66 0.132(11) 0.245(12) 0.065(7) -0.094(8) -0.029(8) 0.047(10)
C67 0.121(11) 0.290(14) 0.092(10) -0.022(11) -0.025(10) 0.039(12)
C68 0.115(11) 0.254(14) 0.100(10) 0.013(11) 0.000(9) 0.041(11)
C69 0.136(10) 0.188(11) 0.125(11) 0.013(10) -0.027(10) 0.078(9)
C70 0.316(14) 0.363(15) 0.128(12) 0.081(12) 0.040(13) 0.179(13)
C71 0.297(13) 0.255(12) 0.097(10) 0.049(10) -0.014(11) 0.170(11)
C72 0.317(14) 0.230(13) 0.072(9) -0.004(10) -0.023(11) 0.135(12)
C73 0.298(14) 0.261(13) 0.054(8) 0.013(10) 0.040(10) 0.138(12)
Cl1 0.0667(16) 0.0784(17) 0.0519(15) -0.0003(14) 0.0115(14) 0.0295(14)
Cl2 0.102(2) 0.0418(13) 0.0458(14) 0.0034(11) 0.0128(14) 0.0274(13)
Cl3 0.103(2) 0.0667(15) 0.0395(13) 0.0195(12) 0.0160(14) 0.0352(14)
Fe1 0.0530(8) 0.0417(7) 0.0257(7) 0.0032(6) 0.0057(6) 0.0090(6)
Fe2 0.0579(9) 0.0526(8) 0.0235(7) 0.0065(6) 0.0042(6) 0.0144(7)
Li1 0.30(5) 0.16(3) 0.10(2) 0.02(2) -0.03(3) 0.06(3)
N1 0.047(4) 0.039(4) 0.024(4) -0.013(3) -0.007(4) 0.013(3)
N2 0.038(4) 0.028(4) 0.039(4) 0.004(3) 0.014(4) 0.002(3)
N3 0.037(4) 0.040(4) 0.033(4) -0.008(3) -0.004(4) 0.004(4)
N4 0.047(4) 0.037(4) 0.033(4) 0.001(3) 0.004(4) 0.015(3)
O1 0.050(4) 0.032(3) 0.014(3) -0.004(2) -0.005(3) 0.006(3)
O2 0.246(8) 0.169(7) 0.092(6) 0.034(6) 0.060(6) 0.129(6)
O3 0.168(9) 0.199(9) 0.108(7) -0.055(7) -0.052(7) 0.059(8)
O4 0.282(12) 0.355(13) 0.128(9) 0.055(10) 0.028(10) 0.162(10)

loop_
_atom_type_symbol
_atom_type_description
_atom_type_scat_dispersion_real
_atom_type_scat_dispersion_imag
_atom_type_scat_source
C C 0.0033 0.0016 'International Tables Vol C Tables 4.2.6.8 and 6.1.1.4'
H H 0.0000 0.0000 'International Tables Vol C Tables 4.2.6.8 and 6.1.1.4'
Cl Cl 0.1484 0.1585 'International Tables Vol C Tables 4.2.6.8 and 6.1.1.4'
Fe Fe 0.3463 0.8444 'International Tables Vol C Tables 4.2.6.8 and 6.1.1.4'
Li Li -0.0003 0.0001 'International Tables Vol C Tables 4.2.6.8 and 6.1.1.4'
N N 0.0061 0.0033 'International Tables Vol C Tables 4.2.6.8 and 6.1.1.4'
O O 0.0106 0.0060 'International Tables Vol C Tables 4.2.6.8 and 6.1.1.4'

loop_
_geom_angle_atom_site_label_1
_geom_angle_atom_site_label_2
_geom_angle_atom_site_label_3
_geom_angle
_geom_angle_site_symmetry_1
_geom_angle_site_symmetry_3
_geom_angle_publ_flag
C2 C1 O1 117.1(7) . . ?
C2 C1 C6 121.8(8) . . ?
O1 C1 C6 120.9(7) . . ?
C1 C2 C3 118.3(8) . . ?
C1 C2 C43 121.7(8) . . ?
C3 C2 C43 119.5(8) . . ?
C4 C3 C2 122.2(8) . . ?
C4 C3 H3A 118.9 . . ?
C2 C3 H3A 118.9 . . ?
C3 C4 C5 117.1(8) . . ?
C3 C4 C14 122.0(7) . . ?
C5 C4 C14 120.7(7) . . ?
C4 C5 C6 122.7(8) . . ?
C4 C5 H5A 118.7 . . ?
C6 C5 H5A 118.7 . . ?
C1 C6 C5 117.9(7) . . ?
C1 C6 C7 123.6(7) . . ?
C5 C6 C7 118.4(7) . . ?
C19 C7 C8 109.4(6) . . ?
C19 C7 C6 110.0(8) . . ?
C8 C7 C6 109.6(7) . . ?
C19 C7 C18 112.3(7) . . ?
C8 C7 C18 108.0(7) . . ?
C6 C7 C18 107.4(6) . . ?
C13 C8 C9 116.5(8) . . ?
C13 C8 C7 122.3(7) . . ?
C9 C8 C7 121.2(7) . . ?
C10 C9 C8 120.5(8) . . ?
C10 C9 H9A 119.8 . . ?
C8 C9 H9A 119.8 . . ?
C11 C10 C9 120.5(9) . . ?
C11 C10 C20 121.9(9) . . ?
C9 C10 C20 117.5(8) . . ?
C10 C11 C12 122.8(9) . . ?
C10 C11 H11A 118.6 . . ?
C12 C11 H11A 118.6 . . ?
C11 C12 C13 115.3(7) . . ?
C11 C12 C24 121.4(8) . . ?
C13 C12 C24 123.2(7) . . ?
O1 C13 C8 123.0(8) . . ?
O1 C13 C12 112.8(7) . . ?
C8 C13 C12 124.3(8) . . ?
C17 C14 C15 108.9(8) . . ?
C17 C14 C16 112.6(8) . . ?
C15 C14 C16 108.2(7) . . ?
C17 C14 C4 107.4(6) . . ?
C15 C14 C4 111.7(7) . . ?
C16 C14 C4 108.1(8) . . ?
C14 C15 H15A 109.5 . . ?
C14 C15 H15B 109.5 . . ?
H15A C15 H15B 109.5 . . ?
C14 C15 H15C 109.5 . . ?
H15A C15 H15C 109.5 . . ?
H15B C15 H15C 109.5 . . ?
C14 C16 H16A 109.5 . . ?
C14 C16 H16B 109.5 . . ?
H16A C16 H16B 109.5 . . ?
C14 C16 H16C 109.5 . . ?
H16A C16 H16C 109.5 . . ?
H16B C16 H16C 109.5 . . ?
C14 C17 H17A 109.5 . . ?
C14 C17 H17B 109.5 . . ?
H17A C17 H17B 109.5 . . ?
C14 C17 H17C 109.5 . . ?
H17A C17 H17C 109.5 . . ?
H17B C17 H17C 109.5 . . ?
C7 C18 H18A 109.5 . . ?
C7 C18 H18B 109.5 . . ?
H18A C18 H18B 109.5 . . ?
C7 C18 H18C 109.5 . . ?
H18A C18 H18C 109.5 . . ?
H18B C18 H18C 109.5 . . ?
C7 C19 H19A 109.5 . . ?
C7 C19 H19B 109.5 . . ?
H19A C19 H19B 109.5 . . ?
C7 C19 H19C 109.5 . . ?
H19A C19 H19C 109.5 . . ?
H19B C19 H19C 109.5 . . ?
C22 C20 C23 109.4(8) . . ?
C22 C20 C21 108.3(7) . . ?
C23 C20 C21 107.0(9) . . ?
C22 C20 C10 110.3(9) . . ?
C23 C20 C10 112.1(7) . . ?
C21 C20 C10 109.6(7) . . ?
C20 C21 H21A 109.5 . . ?
C20 C21 H21B 109.5 . . ?
H21A C21 H21B 109.5 . . ?
C20 C21 H21C 109.5 . . ?
H21A C21 H21C 109.5 . . ?
H21B C21 H21C 109.5 . . ?
C20 C22 H22A 109.5 . . ?
C20 C22 H22B 109.5 . . ?
H22A C22 H22B 109.5 . . ?
C20 C22 H22C 109.5 . . ?
H22A C22 H22C 109.5 . . ?
H22B C22 H22C 109.5 . . ?
C20 C23 H23A 109.5 . . ?
C20 C23 H23B 109.5 . . ?
H23A C23 H23B 109.5 . . ?
C20 C23 H23C 109.5 . . ?
H23A C23 H23C 109.5 . . ?
H23B C23 H23C 109.5 . . ?
C25 C24 C34 123.1(7) . . ?
C25 C24 C12 119.3(6) . . ?
C34 C24 C12 116.9(7) . . ?
N1 C25 C24 123.9(7) . . ?
N1 C25 H25A 118.0 . . ?
C24 C25 H25A 118.0 . . ?
C31 C26 C27 119.4(8) . . ?
C31 C26 N1 117.9(8) . . ?
C27 C26 N1 122.7(8) . . ?
C28 C27 C26 122.4(9) . . ?
C28 C27 C32 117.8(8) . . ?
C26 C27 C32 119.8(8) . . ?
C27 C28 C29 116.7(9) . . ?
C27 C28 C33 124.1(10) . . ?
C29 C28 C33 119.2(9) . . ?
C30 C29 C28 121.7(9) . . ?
C30 C29 H29A 119.1 . . ?
C28 C29 H29A 119.1 . . ?
C29 C30 C31 120.3(10) . . ?
C29 C30 H30A 119.9 . . ?
C31 C30 H30A 119.9 . . ?
C26 C31 C30 119.4(10) . . ?
C26 C31 H31A 120.3 . . ?
C30 C31 H31A 120.3 . . ?
C27 C32 H32A 109.5 . . ?
C27 C32 H32B 109.5 . . ?
H32A C32 H32B 109.5 . . ?
C27 C32 H32C 109.5 . . ?
H32A C32 H32C 109.5 . . ?
H32B C32 H32C 109.5 . . ?
C28 C33 H33C 109.5 . . ?
C28 C33 H33B 109.5 . . ?
H33C C33 H33B 109.5 . . ?
C28 C33 H33A 109.5 . . ?
H33C C33 H33A 109.5 . . ?
H33B C33 H33A 109.5 . . ?
N2 C34 C24 131.2(7) . . ?
N2 C34 H34A 114.4 . . ?
C24 C34 H34A 114.4 . . ?
C36 C35 C40 117.5(7) . . ?
C36 C35 N2 125.9(7) . . ?
C40 C35 N2 116.6(8) . . ?
C35 C36 C37 122.1(8) . . ?
C35 C36 C41 116.2(7) . . ?
C37 C36 C41 121.5(9) . . ?
C36 C37 C38 119.6(9) . . ?
C36 C37 C42 120.9(8) . . ?
C38 C37 C42 119.3(8) . . ?
C39 C38 C37 121.2(9) . . ?
C39 C38 H38A 119.4 . . ?
C37 C38 H38A 119.4 . . ?
C38 C39 C40 118.8(10) . . ?
C38 C39 H39A 120.6 . . ?
C40 C39 H39A 120.6 . . ?
C39 C40 C35 120.6(11) . . ?
C39 C40 H40A 119.7 . . ?
C35 C40 H40A 119.7 . . ?
C36 C41 H41A 109.5 . . ?
C36 C41 H41B 109.5 . . ?
H41A C41 H41B 109.5 . . ?
C36 C41 H41C 109.5 . . ?
H41A C41 H41C 109.5 . . ?
H41B C41 H41C 109.5 . . ?
C37 C42 H42A 109.5 . . ?
C37 C42 H42B 109.5 . . ?
H42A C42 H42B 109.5 . . ?
C37 C42 H42C 109.5 . . ?
H42A C42 H42C 109.5 . . ?
H42B C42 H42C 109.5 . . ?
C53 C43 C44 123.3(7) . . ?
C53 C43 C2 120.4(7) . . ?
C44 C43 C2 116.2(7) . . ?
N3 C44 C43 127.3(7) . . ?
N3 C44 H44A 116.4 . . ?
C43 C44 H44A 116.4 . . ?
C50 C45 C46 116.1(8) . . ?
C50 C45 N3 121.8(9) . . ?
C46 C45 N3 122.1(8) . . ?
C47 C46 C45 121.8(8) . . ?
C47 C46 C51 118.4(9) . . ?
C45 C46 C51 119.8(8) . . ?
C46 C47 C48 120.0(10) . . ?
C46 C47 C52 122.4(8) . . ?
C48 C47 C52 117.6(8) . . ?
C49 C48 C47 118.6(9) . . ?
C49 C48 H48A 120.7 . . ?
C47 C48 H48A 120.7 . . ?
C50 C49 C48 120.0(10) . . ?
C50 C49 H49A 120.0 . . ?
C48 C49 H49A 120.0 . . ?
C49 C50 C45 123.5(11) . . ?
C49 C50 H50A 118.3 . . ?
C45 C50 H50A 118.3 . . ?
C46 C51 H51A 109.5 . . ?
C46 C51 H51B 109.5 . . ?
H51A C51 H51B 109.5 . . ?
C46 C51 H51C 109.5 . . ?
H51A C51 H51C 109.5 . . ?
H51B C51 H51C 109.5 . . ?
C47 C52 H52C 109.5 . . ?
C47 C52 H52B 109.5 . . ?
H52C C52 H52B 109.5 . . ?
C47 C52 H52A 109.5 . . ?
H52C C52 H52A 109.5 . . ?
H52B C52 H52A 109.5 . . ?
N4 C53 C43 127.9(7) . . ?
N4 C53 H53A 116.1 . . ?
C43 C53 H53A 116.1 . . ?
C55 C54 C59 121.8(8) . . ?
C55 C54 N4 121.6(9) . . ?
C59 C54 N4 116.6(8) . . ?
C54 C55 C56 118.3(9) . . ?
C54 C55 C60 122.3(8) . . ?
C56 C55 C60 119.1(9) . . ?
C57 C56 C55 118.9(9) . . ?
C57 C56 C61 118.3(9) . . ?
C55 C56 C61 122.8(9) . . ?
C56 C57 C58 123.7(9) . . ?
C56 C57 H57A 118.1 . . ?
C58 C57 H57A 118.1 . . ?
C57 C58 C59 116.2(11) . . ?
C57 C58 H58A 121.9 . . ?
C59 C58 H58A 121.9 . . ?
C54 C59 C58 120.9(9) . . ?
C54 C59 H59A 119.5 . . ?
C58 C59 H59A 119.5 . . ?
C55 C60 H60A 109.5 . . ?
C55 C60 H60B 109.5 . . ?
H60A C60 H60B 109.5 . . ?
C55 C60 H60C 109.5 . . ?
H60A C60 H60C 109.5 . . ?
H60B C60 H60C 109.5 . . ?
C56 C61 H61C 109.5 . . ?
C56 C61 H61B 109.5 . . ?
H61C C61 H61B 109.5 . . ?
C56 C61 H61A 109.5 . . ?
H61C C61 H61A 109.5 . . ?
H61B C61 H61A 109.5 . . ?
O2 C62 C63 106.1(8) . . ?
O2 C62 H62A 110.5 . . ?
C63 C62 H62A 110.5 . . ?
O2 C62 H62B 110.5 . . ?
C63 C62 H62B 110.5 . . ?
H62A C62 H62B 108.7 . . ?
C62 C63 C64 106.9(7) . . ?
C62 C63 H63A 110.3 . . ?
C64 C63 H63A 110.3 . . ?
C62 C63 H63B 110.3 . . ?
C64 C63 H63B 110.3 . . ?
H63A C63 H63B 108.6 . . ?
C65 C64 C63 105.4(7) . . ?
C65 C64 H64A 110.7 . . ?
C63 C64 H64A 110.7 . . ?
C65 C64 H64B 110.7 . . ?
C63 C64 H64B 110.7 . . ?
H64A C64 H64B 108.8 . . ?
O2 C65 C64 107.2(7) . . ?
O2 C65 H65A 110.3 . . ?
C64 C65 H65A 110.3 . . ?
O2 C65 H65B 110.3 . . ?
C64 C65 H65B 110.3 . . ?
H65A C65 H65B 108.5 . . ?
O3 C66 C67 106.8(8) . . ?
O3 C66 H66A 110.4 . . ?
C67 C66 H66A 110.4 . . ?
O3 C66 H66B 110.4 . . ?
C67 C66 H66B 110.4 . . ?
H66A C66 H66B 108.6 . . ?
C66 C67 C68 106.5(7) . . ?
C66 C67 H67A 110.4 . . ?
C68 C67 H67A 110.4 . . ?
C66 C67 H67B 110.4 . . ?
C68 C67 H67B 110.4 . . ?
H67A C67 H67B 108.6 . . ?
C69 C68 C67 106.1(7) . . ?
C69 C68 H68A 110.5 . . ?
C67 C68 H68A 110.5 . . ?
C69 C68 H68B 110.5 . . ?
C67 C68 H68B 110.5 . . ?
H68A C68 H68B 108.7 . . ?
O3 C69 C68 104.6(7) . . ?
O3 C69 H69A 110.8 . . ?
C68 C69 H69A 110.8 . . ?
O3 C69 H69B 110.8 . . ?
C68 C69 H69B 110.8 . . ?
H69A C69 H69B 108.9 . . ?
O4 C70 C71 104.0(9) . . ?
O4 C70 H70A 110.9 . . ?
C71 C70 H70A 110.9 . . ?
O4 C70 H70B 111.0 . . ?
C71 C70 H70B 111.0 . . ?
H70A C70 H70B 109.0 . . ?
C70 C71 C72 102.9(6) . . ?
C70 C71 H71A 111.2 . . ?
C72 C71 H71A 111.2 . . ?
C70 C71 H71B 111.2 . . ?
C72 C71 H71B 111.2 . . ?
H71A C71 H71B 109.1 . . ?
C73 C72 C71 102.8(7) . . ?
C73 C72 H72A 111.2 . . ?
C71 C72 H72A 111.2 . . ?
C73 C72 H72B 111.2 . . ?
C71 C72 H72B 111.2 . . ?
H72A C72 H72B 109.1 . . ?
O4 C73 C72 104.9(7) . . ?
O4 C73 H73A 110.8 . . ?
C72 C73 H73A 110.8 . . ?
O4 C73 H73B 110.8 . . ?
C72 C73 H73B 110.8 . . ?
H73A C73 H73B 108.8 . . ?
Fe1 Cl1 Li1 149.6(2) . . ?
Fe1 Cl2 Fe2 127.47(12) . . ?
N1 Fe1 N2 92.3(3) . . ?
N1 Fe1 Cl1 116.1(2) . . ?
N2 Fe1 Cl1 122.5(3) . . ?
N1 Fe1 Cl2 116.8(3) . . ?
N2 Fe1 Cl2 108.1(2) . . ?
Cl1 Fe1 Cl2 101.81(12) . . ?
N3 Fe2 N4 92.5(3) . . ?
N3 Fe2 Cl3 118.2(3) . . ?
N4 Fe2 Cl3 118.4(2) . . ?
N3 Fe2 Cl2 107.0(2) . . ?
N4 Fe2 Cl2 118.1(3) . . ?
Cl3 Fe2 Cl2 102.84(11) . . ?
O3 Li1 O2 115.3(6) . . ?
O3 Li1 O4 112.4(5) . . ?
O2 Li1 O4 101.1(5) . . ?
O3 Li1 Cl1 103.2(5) . . ?
O2 Li1 Cl1 111.2(4) . . ?
O4 Li1 Cl1 114.0(5) . . ?
C25 N1 C26 111.8(6) . . ?
C25 N1 Fe1 126.5(5) . . ?
C26 N1 Fe1 121.7(5) . . ?
C34 N2 C35 114.7(7) . . ?
C34 N2 Fe1 120.7(6) . . ?
C35 N2 Fe1 124.6(5) . . ?
C44 N3 C45 115.1(7) . . ?
C44 N3 Fe2 124.1(6) . . ?
C45 N3 Fe2 120.5(5) . . ?
C53 N4 C54 122.4(7) . . ?
C53 N4 Fe2 123.0(5) . . ?
C54 N4 Fe2 114.6(5) . . ?
C1 O1 C13 120.2(6) . . ?
C62 O2 C65 113.0(7) . . ?
C62 O2 Li1 114.7(7) . . ?
C65 O2 Li1 121.5(6) . . ?
C66 O3 C69 113.4(7) . . ?
C66 O3 Li1 123.7(7) . . ?
C69 O3 Li1 118.3(6) . . ?
C73 O4 C70 102.5(9) . . ?
C73 O4 Li1 102.8(11) . . ?
C70 O4 Li1 142.0(8) . . ?

loop_
_geom_bond_atom_site_label_1
_geom_bond_atom_site_label_2
_geom_bond_distance
_geom_bond_site_symmetry_2
_geom_bond_publ_flag
C1 C2 1.362(12) . ?
C1 O1 1.381(10) . ?
C1 C6 1.398(11) . ?
C2 C3 1.427(12) . ?
C2 C43 1.512(12) . ?
C3 C4 1.378(11) . ?
C3 H3A 0.9500 . ?
C4 C5 1.389(11) . ?
C4 C14 1.566(11) . ?
C5 C6 1.402(12) . ?
C5 H5A 0.9500 . ?
C6 C7 1.549(11) . ?
C7 C19 1.504(13) . ?
C7 C8 1.519(12) . ?
C7 C18 1.570(12) . ?
C8 C13 1.400(12) . ?
C8 C9 1.414(11) . ?
C9 C10 1.379(13) . ?
C9 H9A 0.9500 . ?
C10 C11 1.367(12) . ?
C10 C20 1.587(13) . ?
C11 C12 1.395(11) . ?
C11 H11A 0.9500 . ?
C12 C13 1.403(12) . ?
C12 C24 1.463(11) . ?
C13 O1 1.389(9) . ?
C14 C17 1.495(13) . ?
C14 C15 1.497(11) . ?
C14 C16 1.515(13) . ?
C15 H15A 0.9800 . ?
C15 H15B 0.9800 . ?
C15 H15C 0.9800 . ?
C16 H16A 0.9800 . ?
C16 H16B 0.9800 . ?
C16 H16C 0.9800 . ?
C17 H17A 0.9800 . ?
C17 H17B 0.9800 . ?
C17 H17C 0.9800 . ?
C18 H18A 0.9800 . ?
C18 H18B 0.9800 . ?
C18 H18C 0.9800 . ?
C19 H19A 0.9800 . ?
C19 H19B 0.9800 . ?
C19 H19C 0.9800 . ?
C20 C22 1.483(14) . ?
C20 C23 1.493(13) . ?
C20 C21 1.579(13) . ?
C21 H21A 0.9800 . ?
C21 H21B 0.9800 . ?
C21 H21C 0.9800 . ?
C22 H22A 0.9800 . ?
C22 H22B 0.9800 . ?
C22 H22C 0.9800 . ?
C23 H23A 0.9800 . ?
C23 H23B 0.9800 . ?
C23 H23C 0.9800 . ?
C24 C25 1.379(11) . ?
C24 C34 1.420(10) . ?
C25 N1 1.344(11) . ?
C25 H25A 0.9500 . ?
C26 C31 1.383(13) . ?
C26 C27 1.385(12) . ?
C26 N1 1.468(10) . ?
C27 C28 1.374(12) . ?
C27 C32 1.560(15) . ?
C28 C29 1.432(15) . ?
C28 C33 1.495(15) . ?
C29 C30 1.335(15) . ?
C29 H29A 0.9500 . ?
C30 C31 1.409(12) . ?
C30 H30A 0.9500 . ?
C31 H31A 0.9500 . ?
C32 H32A 0.9800 . ?
C32 H32B 0.9800 . ?
C32 H32C 0.9800 . ?
C33 H33C 0.9800 . ?
C33 H33B 0.9800 . ?
C33 H33A 0.9800 . ?
C34 N2 1.294(10) . ?
C34 H34A 0.9500 . ?
C35 C36 1.350(12) . ?
C35 C40 1.433(13) . ?
C35 N2 1.442(10) . ?
C36 C37 1.373(11) . ?
C36 C41 1.545(12) . ?
C37 C38 1.392(13) . ?
C37 C42 1.535(15) . ?
C38 C39 1.350(16) . ?
C38 H38A 0.9500 . ?
C39 C40 1.400(13) . ?
C39 H39A 0.9500 . ?
C40 H40A 0.9500 . ?
C41 H41A 0.9800 . ?
C41 H41B 0.9800 . ?
C41 H41C 0.9800 . ?
C42 H42A 0.9800 . ?
C42 H42B 0.9800 . ?
C42 H42C 0.9800 . ?
C43 C53 1.383(11) . ?
C43 C44 1.400(11) . ?
C44 N3 1.349(10) . ?
C44 H44A 0.9500 . ?
C45 C50 1.388(12) . ?
C45 C46 1.397(14) . ?
C45 N3 1.405(11) . ?
C46 C47 1.385(12) . ?
C46 C51 1.540(12) . ?
C47 C48 1.402(13) . ?
C47 C52 1.511(15) . ?
C48 C49 1.383(17) . ?
C48 H48A 0.9500 . ?
C49 C50 1.366(12) . ?
C49 H49A 0.9500 . ?
C50 H50A 0.9500 . ?
C51 H51A 0.9800 . ?
C51 H51B 0.9800 . ?
C51 H51C 0.9800 . ?
C52 H52C 0.9800 . ?
C52 H52B 0.9800 . ?
C52 H52A 0.9800 . ?
C53 N4 1.341(10) . ?
C53 H53A 0.9500 . ?
C54 C55 1.361(13) . ?
C54 C59 1.395(14) . ?
C54 N4 1.423(10) . ?
C55 C56 1.431(12) . ?
C55 C60 1.453(15) . ?
C56 C57 1.366(16) . ?
C56 C61 1.475(13) . ?
C57 C58 1.397(15) . ?
C57 H57A 0.9500 . ?
C58 C59 1.401(13) . ?
C58 H58A 0.9500 . ?
C59 H59A 0.9500 . ?
C60 H60A 0.9800 . ?
C60 H60B 0.9800 . ?
C60 H60C 0.9800 . ?
C61 H61C 0.9800 . ?
C61 H61B 0.9800 . ?
C61 H61A 0.9800 . ?
C62 O2 1.446(11) . ?
C62 C63 1.520(12) . ?
C62 H62A 0.9900 . ?
C62 H62B 0.9900 . ?
C63 C64 1.552(12) . ?
C63 H63A 0.9900 . ?
C63 H63B 0.9900 . ?
C64 C65 1.518(10) . ?
C64 H64A 0.9900 . ?
C64 H64B 0.9900 . ?
C65 O2 1.451(11) . ?
C65 H65A 0.9900 . ?
C65 H65B 0.9900 . ?
C66 O3 1.421(11) . ?
C66 C67 1.531(12) . ?
C66 H66A 0.9900 . ?
C66 H66B 0.9900 . ?
C67 C68 1.541(12) . ?
C67 H67A 0.9900 . ?
C67 H67B 0.9900 . ?
C68 C69 1.534(12) . ?
C68 H68A 0.9900 . ?
C68 H68B 0.9900 . ?
C69 O3 1.478(12) . ?
C69 H69A 0.9900 . ?
C69 H69B 0.9900 . ?
C70 O4 1.469(14) . ?
C70 C71 1.556(11) . ?
C70 H70A 0.9900 . ?
C70 H70B 0.9900 . ?
C71 C72 1.574(13) . ?
C71 H71A 0.9900 . ?
C71 H71B 0.9900 . ?
C72 C73 1.560(11) . ?
C72 H72A 0.9900 . ?
C72 H72B 0.9900 . ?
C73 O4 1.437(12) . ?
C73 H73A 0.9900 . ?
C73 H73B 0.9900 . ?
Cl1 Fe1 2.265(3) . ?
Cl1 Li1 2.307(10) . ?
Cl2 Fe1 2.353(3) . ?
Cl2 Fe2 2.375(3) . ?
Cl3 Fe2 2.267(3) . ?
Fe1 N1 1.985(7) . ?
Fe1 N2 2.009(7) . ?
Fe2 N3 1.961(7) . ?
Fe2 N4 2.032(7) . ?
Li1 O3 2.087(10) . ?
Li1 O2 2.093(10) . ?
Li1 O4 2.095(12) . ?

loop_
_geom_torsion_atom_site_label_1
_geom_torsion_atom_site_label_2
_geom_torsion_atom_site_label_3
_geom_torsion_atom_site_label_4
_geom_torsion
_geom_torsion_site_symmetry_1
_geom_torsion_site_symmetry_2
_geom_torsion_site_symmetry_3
_geom_torsion_site_symmetry_4
_geom_torsion_publ_flag
O1 C1 C2 C3 176.6(8) . . . . ?
C6 C1 C2 C3 1.8(15) . . . . ?
O1 C1 C2 C43 -12.2(14) . . . . ?
C6 C1 C2 C43 173.0(9) . . . . ?
C1 C2 C3 C4 -1.9(15) . . . . ?
C43 C2 C3 C4 -173.3(9) . . . . ?
C2 C3 C4 C5 2.6(14) . . . . ?
C2 C3 C4 C14 177.8(8) . . . . ?
C3 C4 C5 C6 -3.3(14) . . . . ?
C14 C4 C5 C6 -178.6(8) . . . . ?
C2 C1 C6 C5 -2.5(14) . . . . ?
O1 C1 C6 C5 -177.0(8) . . . . ?
C2 C1 C6 C7 -178.2(9) . . . . ?
O1 C1 C6 C7 7.2(14) . . . . ?
C4 C5 C6 C1 3.3(14) . . . . ?
C4 C5 C6 C7 179.2(8) . . . . ?
C1 C6 C7 C19 113.6(10) . . . . ?
C5 C6 C7 C19 -62.2(10) . . . . ?
C1 C6 C7 C8 -6.7(12) . . . . ?
C5 C6 C7 C8 177.6(8) . . . . ?
C1 C6 C7 C18 -123.8(9) . . . . ?
C5 C6 C7 C18 60.4(11) . . . . ?
C19 C7 C8 C13 -119.7(9) . . . . ?
C6 C7 C8 C13 1.0(12) . . . . ?
C18 C7 C8 C13 117.7(9) . . . . ?
C19 C7 C8 C9 61.1(11) . . . . ?
C6 C7 C8 C9 -178.2(8) . . . . ?
C18 C7 C8 C9 -61.5(10) . . . . ?
C13 C8 C9 C10 -2.1(14) . . . . ?
C7 C8 C9 C10 177.1(9) . . . . ?
C8 C9 C10 C11 0.0(17) . . . . ?
C8 C9 C10 C20 -179.0(9) . . . . ?
C9 C10 C11 C12 0.0(17) . . . . ?
C20 C10 C11 C12 178.9(9) . . . . ?
C10 C11 C12 C13 2.1(15) . . . . ?
C10 C11 C12 C24 -174.2(10) . . . . ?
C9 C8 C13 O1 -176.2(8) . . . . ?
C7 C8 C13 O1 4.6(14) . . . . ?
C9 C8 C13 C12 4.5(14) . . . . ?
C7 C8 C13 C12 -174.8(8) . . . . ?
C11 C12 C13 O1 176.2(8) . . . . ?
C24 C12 C13 O1 -7.6(12) . . . . ?
C11 C12 C13 C8 -4.4(14) . . . . ?
C24 C12 C13 C8 171.8(8) . . . . ?
C3 C4 C14 C17 -110.8(9) . . . . ?
C5 C4 C14 C17 64.2(11) . . . . ?
C3 C4 C14 C15 8.5(12) . . . . ?
C5 C4 C14 C15 -176.5(9) . . . . ?
C3 C4 C14 C16 127.4(9) . . . . ?
C5 C4 C14 C16 -57.6(10) . . . . ?
C11 C10 C20 C22 119.9(11) . . . . ?
C9 C10 C20 C22 -61.1(12) . . . . ?
C11 C10 C20 C23 -2.3(15) . . . . ?
C9 C10 C20 C23 176.7(10) . . . . ?
C11 C10 C20 C21 -120.9(11) . . . . ?
C9 C10 C20 C21 58.1(13) . . . . ?
C11 C12 C24 C25 -48.1(13) . . . . ?
C13 C12 C24 C25 135.9(9) . . . . ?
C11 C12 C24 C34 122.4(9) . . . . ?
C13 C12 C24 C34 -53.6(13) . . . . ?
C34 C24 C25 N1 6.1(15) . . . . ?
C12 C24 C25 N1 176.1(9) . . . . ?
C31 C26 C27 C28 1.2(15) . . . . ?
N1 C26 C27 C28 -176.6(9) . . . . ?
C31 C26 C27 C32 -179.3(9) . . . . ?
N1 C26 C27 C32 2.9(14) . . . . ?
C26 C27 C28 C29 0.7(15) . . . . ?
C32 C27 C28 C29 -178.8(9) . . . . ?
C26 C27 C28 C33 -179.7(10) . . . . ?
C32 C27 C28 C33 0.8(16) . . . . ?
C27 C28 C29 C30 -3.6(16) . . . . ?
C33 C28 C29 C30 176.8(11) . . . . ?
C28 C29 C30 C31 4.6(17) . . . . ?
C27 C26 C31 C30 -0.4(15) . . . . ?
N1 C26 C31 C30 177.5(9) . . . . ?
C29 C30 C31 C26 -2.5(16) . . . . ?
C25 C24 C34 N2 -3.4(16) . . . . ?
C12 C24 C34 N2 -173.5(10) . . . . ?
C40 C35 C36 C37 -4.9(12) . . . . ?
N2 C35 C36 C37 173.7(8) . . . . ?
C40 C35 C36 C41 179.5(8) . . . . ?
N2 C35 C36 C41 -2.0(12) . . . . ?
C35 C36 C37 C38 2.5(13) . . . . ?
C41 C36 C37 C38 177.9(8) . . . . ?
C35 C36 C37 C42 -173.9(8) . . . . ?
C41 C36 C37 C42 1.5(13) . . . . ?
C36 C37 C38 C39 -0.3(14) . . . . ?
C42 C37 C38 C39 176.2(9) . . . . ?
C37 C38 C39 C40 0.7(15) . . . . ?
C38 C39 C40 C35 -3.2(15) . . . . ?
C36 C35 C40 C39 5.2(13) . . . . ?
N2 C35 C40 C39 -173.4(8) . . . . ?
C1 C2 C43 C53 134.0(10) . . . . ?
C3 C2 C43 C53 -54.9(14) . . . . ?
C1 C2 C43 C44 -46.0(15) . . . . ?
C3 C2 C43 C44 125.1(10) . . . . ?
C53 C43 C44 N3 3.7(17) . . . . ?
C2 C43 C44 N3 -176.2(10) . . . . ?
C50 C45 C46 C47 0.3(12) . . . . ?
N3 C45 C46 C47 -178.5(7) . . . . ?
C50 C45 C46 C51 -177.7(8) . . . . ?
N3 C45 C46 C51 3.4(12) . . . . ?
C45 C46 C47 C48 -0.1(12) . . . . ?
C51 C46 C47 C48 177.9(8) . . . . ?
C45 C46 C47 C52 179.2(8) . . . . ?
C51 C46 C47 C52 -2.7(12) . . . . ?
C46 C47 C48 C49 -0.4(13) . . . . ?
C52 C47 C48 C49 -179.8(9) . . . . ?
C47 C48 C49 C50 0.8(14) . . . . ?
C48 C49 C50 C45 -0.7(15) . . . . ?
C46 C45 C50 C49 0.1(13) . . . . ?
N3 C45 C50 C49 178.9(8) . . . . ?
C44 C43 C53 N4 2.2(17) . . . . ?
C2 C43 C53 N4 -177.9(10) . . . . ?
C59 C54 C55 C56 0.7(15) . . . . ?
N4 C54 C55 C56 -179.4(9) . . . . ?
C59 C54 C55 C60 -173.3(10) . . . . ?
N4 C54 C55 C60 6.6(15) . . . . ?
C54 C55 C56 C57 2.1(15) . . . . ?
C60 C55 C56 C57 176.3(10) . . . . ?
C54 C55 C56 C61 179.3(10) . . . . ?
C60 C55 C56 C61 -6.5(15) . . . . ?
C55 C56 C57 C58 -1.4(17) . . . . ?
C61 C56 C57 C58 -178.8(11) . . . . ?
C56 C57 C58 C59 -2.0(17) . . . . ?
C55 C54 C59 C58 -4.3(16) . . . . ?
N4 C54 C59 C58 175.8(9) . . . . ?
C57 C58 C59 C54 4.8(16) . . . . ?
O2 C62 C63 C64 11.1(10) . . . . ?
C62 C63 C64 C65 -11.7(10) . . . . ?
C63 C64 C65 O2 7.9(9) . . . . ?
O3 C66 C67 C68 4.5(11) . . . . ?
C66 C67 C68 C69 -13.0(11) . . . . ?
C67 C68 C69 O3 16.2(11) . . . . ?
O4 C70 C71 C72 -28.1(13) . . . . ?
C70 C71 C72 C73 0.8(16) . . . . ?
C71 C72 C73 O4 27.5(18) . . . . ?
Li1 Cl1 Fe1 N1 -6.0(6) . . . . ?
Li1 Cl1 Fe1 N2 -117.3(6) . . . . ?
Li1 Cl1 Fe1 Cl2 122.0(5) . . . . ?
Fe2 Cl2 Fe1 N1 -72.4(3) . . . . ?
Fe2 Cl2 Fe1 N2 29.8(3) . . . . ?
Fe2 Cl2 Fe1 Cl1 160.11(15) . . . . ?
Fe1 Cl2 Fe2 N3 44.7(3) . . . . ?
Fe1 Cl2 Fe2 N4 -57.7(3) . . . . ?
Fe1 Cl2 Fe2 Cl3 169.85(16) . . . . ?
Fe1 Cl1 Li1 O3 -52.1(7) . . . . ?
Fe1 Cl1 Li1 O2 -176.2(4) . . . . ?
Fe1 Cl1 Li1 O4 70.2(7) . . . . ?
C24 C25 N1 C26 -174.9(9) . . . . ?
C24 C25 N1 Fe1 5.6(14) . . . . ?
C31 C26 N1 C25 -116.6(10) . . . . ?
C27 C26 N1 C25 61.2(13) . . . . ?
C31 C26 N1 Fe1 63.0(11) . . . . ?
C27 C26 N1 Fe1 -119.2(9) . . . . ?
N2 Fe1 N1 C25 -13.8(9) . . . . ?
Cl1 Fe1 N1 C25 -142.0(8) . . . . ?
Cl2 Fe1 N1 C25 97.8(8) . . . . ?
N2 Fe1 N1 C26 166.7(7) . . . . ?
Cl1 Fe1 N1 C26 38.5(8) . . . . ?
Cl2 Fe1 N1 C26 -81.7(7) . . . . ?
C24 C34 N2 C35 168.8(9) . . . . ?
C24 C34 N2 Fe1 -10.1(14) . . . . ?
C36 C35 N2 C34 -88.5(11) . . . . ?
C40 C35 N2 C34 90.0(10) . . . . ?
C36 C35 N2 Fe1 90.3(9) . . . . ?
C40 C35 N2 Fe1 -91.2(9) . . . . ?
N1 Fe1 N2 C34 15.1(8) . . . . ?
Cl1 Fe1 N2 C34 138.3(7) . . . . ?
Cl2 Fe1 N2 C34 -104.0(7) . . . . ?
N1 Fe1 N2 C35 -163.6(7) . . . . ?
Cl1 Fe1 N2 C35 -40.5(8) . . . . ?
Cl2 Fe1 N2 C35 77.2(7) . . . . ?
C43 C44 N3 C45 172.3(10) . . . . ?
C43 C44 N3 Fe2 -14.9(15) . . . . ?
C50 C45 N3 C44 80.4(11) . . . . ?
C46 C45 N3 C44 -100.8(10) . . . . ?
C50 C45 N3 Fe2 -92.7(9) . . . . ?
C46 C45 N3 Fe2 86.1(10) . . . . ?
N4 Fe2 N3 C44 15.4(8) . . . . ?
Cl3 Fe2 N3 C44 139.7(7) . . . . ?
Cl2 Fe2 N3 C44 -105.0(7) . . . . ?
N4 Fe2 N3 C45 -172.2(7) . . . . ?
Cl3 Fe2 N3 C45 -47.9(8) . . . . ?
Cl2 Fe2 N3 C45 67.5(7) . . . . ?
C43 C53 N4 C54 -177.6(10) . . . . ?
C43 C53 N4 Fe2 3.9(14) . . . . ?
C55 C54 N4 C53 51.7(14) . . . . ?
C59 C54 N4 C53 -128.3(10) . . . . ?
C55 C54 N4 Fe2 -129.7(8) . . . . ?
C59 C54 N4 Fe2 50.3(11) . . . . ?
N3 Fe2 N4 C53 -10.4(8) . . . . ?
Cl3 Fe2 N4 C53 -134.5(7) . . . . ?
Cl2 Fe2 N4 C53 100.4(8) . . . . ?
N3 Fe2 N4 C54 171.0(7) . . . . ?
Cl3 Fe2 N4 C54 46.9(8) . . . . ?
Cl2 Fe2 N4 C54 -78.2(7) . . . . ?
C2 C1 O1 C13 -176.0(9) . . . . ?
C6 C1 O1 C13 -1.2(13) . . . . ?
C8 C13 O1 C1 -4.7(13) . . . . ?
C12 C13 O1 C1 174.7(8) . . . . ?
C63 C62 O2 C65 -6.5(11) . . . . ?
C63 C62 O2 Li1 138.5(7) . . . . ?
C64 C65 O2 C62 -1.0(10) . . . . ?
C64 C65 O2 Li1 -143.4(7) . . . . ?
O3 Li1 O2 C62 -52.9(9) . . . . ?
O4 Li1 O2 C62 -174.4(6) . . . . ?
Cl1 Li1 O2 C62 64.1(7) . . . . ?
O3 Li1 O2 C65 88.8(8) . . . . ?
O4 Li1 O2 C65 -32.7(9) . . . . ?
Cl1 Li1 O2 C65 -154.1(6) . . . . ?
C67 C66 O3 C69 6.3(12) . . . . ?
C67 C66 O3 Li1 161.6(7) . . . . ?
C68 C69 O3 C66 -14.4(12) . . . . ?
C68 C69 O3 Li1 -171.1(7) . . . . ?
O2 Li1 O3 C66 -78.0(9) . . . . ?
O4 Li1 O3 C66 37.2(10) . . . . ?
Cl1 Li1 O3 C66 160.6(7) . . . . ?
O2 Li1 O3 C69 76.2(10) . . . . ?
O4 Li1 O3 C69 -168.6(8) . . . . ?
Cl1 Li1 O3 C69 -45.2(9) . . . . ?
C72 C73 O4 C70 -46.4(16) . . . . ?
C72 C73 O4 Li1 104.9(13) . . . . ?
C71 C70 O4 C73 46.8(12) . . . . ?
C71 C70 O4 Li1 -83.8(13) . . . . ?
O3 Li1 O4 C73 68.3(8) . . . . ?
O2 Li1 O4 C73 -168.2(6) . . . . ?
Cl1 Li1 O4 C73 -48.7(7) . . . . ?
O3 Li1 O4 C70 -161.1(10) . . . . ?
O2 Li1 O4 C70 -37.7(13) . . . . ?
Cl1 Li1 O4 C70 81.8(12) . . . . ?
